data_7152170
loop_
_publ_author_name
'Fat\'as, Paola'
'Jim\'enez, Ana I'
'Calaza, M. Isabel'
'Cativiela, Carlos'

_publ_section_title
;
 \b-Phenylproline: the high \b-turn forming propensity of proline combined
 with an aromatic side chain.
;
_journal_issue 3
_journal_name_full 'Organic &amp; biomolecular chemistry'
_journal_page_first 640
_journal_page_last 651
_journal_paper_doi 10.1039/c1ob06561k
_journal_volume 10
_journal_year 2012
_chemical_absolute_configuration syn
_chemical_formula_moiety 'C26 H33 N3 O3'
_chemical_formula_sum 'C26 H33 N3 O3'
_chemical_formula_weight 435.55
_chemical_name_systematic
;
(2S,3R)-N-(tert-butylcarbonyl)-3-phenylprolyl-(R)-N'-methylphenylalaninamide
;
_space_group_IT_number 4
_symmetry_space_group_name_Hall 'P 2yb'
_symmetry_space_group_name_H-M 'P 1 21 1'
_atom_sites_solution_hydrogens geom
_atom_sites_solution_primary direct
_atom_sites_solution_secondary difmap
_audit_creation_method SHELXL-97
_cell_angle_alpha 90.00
_cell_angle_beta 93.060(3)
_cell_angle_gamma 90.00
_cell_formula_units_Z 4
_cell_length_a 9.6700(3)
_cell_length_b 12.4890(5)
_cell_length_c 19.8078(7)
_cell_measurement_temperature 150(2)
_cell_volume 2388.75(15)
_computing_structure_refinement 'SHELXL-97 (Sheldrick, 1997)'
_computing_structure_solution 'SHELXS-97 (Sheldrick, 1990)'
_diffrn_ambient_temperature 150(2)
_diffrn_measured_fraction_theta_full 0.997
_diffrn_measured_fraction_theta_max 0.997
_diffrn_measurement_device_type 'Xcalibur, Sapphire3'
_diffrn_radiation_monochromator graphite
_diffrn_radiation_source 'fine-focus sealed tube'
_diffrn_radiation_type MoK\a
_diffrn_radiation_wavelength 0.71073
_diffrn_reflns_av_R_equivalents 0.0378
_diffrn_reflns_av_sigmaI/netI 0.0764
_diffrn_reflns_limit_h_max 12
_diffrn_reflns_limit_h_min -10
_diffrn_reflns_limit_k_max 15
_diffrn_reflns_limit_k_min -15
_diffrn_reflns_limit_l_max 24
_diffrn_reflns_limit_l_min -24
_diffrn_reflns_number 17815
_diffrn_reflns_theta_full 26.50
_diffrn_reflns_theta_max 26.50
_diffrn_reflns_theta_min 3.03
_exptl_absorpt_coefficient_mu 0.080
_exptl_absorpt_correction_T_max 1.00000
_exptl_absorpt_correction_T_min 0.78435
_exptl_absorpt_correction_type multi-scan
_exptl_absorpt_process_details
;
CrysAlisPro, Oxford Diffraction Ltd.,
Version 1.171.34.44 (release 25-10-2010 CrysAlis171 .NET)
(compiled Oct 25 2010,18:11:34)
Empirical absorption correction using spherical harmonics,
implemented in SCALE3 ABSPACK scaling algorithm.
;
_exptl_crystal_colour colourless
_exptl_crystal_density_diffrn 1.211
_exptl_crystal_density_method 'not measured'
_exptl_crystal_description plate
_exptl_crystal_F_000 936
_exptl_crystal_size_max 0.60
_exptl_crystal_size_mid 0.26
_exptl_crystal_size_min 0.07
_refine_diff_density_max 0.189
_refine_diff_density_min -0.184
_refine_diff_density_rms 0.039
_refine_ls_extinction_coef 0.0037(5)
_refine_ls_extinction_expression Fc^*^=kFc[1+0.001xFc^2^\l^3^/sin(2\q)]^-1/4^
_refine_ls_extinction_method SHELXL
_refine_ls_goodness_of_fit_ref 1.040
_refine_ls_hydrogen_treatment constr
_refine_ls_matrix_type full
_refine_ls_number_parameters 580
_refine_ls_number_reflns 9060
_refine_ls_number_restraints 1
_refine_ls_restrained_S_all 1.040
_refine_ls_R_factor_all 0.0856
_refine_ls_R_factor_gt 0.0546
_refine_ls_shift/su_max 0.000
_refine_ls_shift/su_mean 0.000
_refine_ls_structure_factor_coef Fsqd
_refine_ls_weighting_details 'calc w=1/[\s^2^(Fo^2^)+(0.0342P)^2^+0.0000P] where P=(Fo^2^+2Fc^2^)/3'
_refine_ls_weighting_scheme calc
_refine_ls_wR_factor_gt 0.0912
_refine_ls_wR_factor_ref 0.1037
_reflns_number_gt 6679
_reflns_number_total 9060
_reflns_threshold_expression >2sigma(I)
_cod_data_source_file c1ob06561k.txt
_cod_data_source_block Piv-(S,R)-(betaPh)Pro-D-Phe-NHMe_compound_4
_cod_original_cell_volume 2388.77(15)
_cod_original_sg_symbol_H-M 'P 21'
_cod_database_code 7152170

loop_
_symmetry_equiv_pos_as_xyz
'x, y, z'
'-x, y+1/2, -z'

loop_
_atom_site_label
_atom_site_type_symbol
_atom_site_fract_x
_atom_site_fract_y
_atom_site_fract_z
_atom_site_U_iso_or_equiv
_atom_site_adp_type
_atom_site_occupancy
_atom_site_symmetry_multiplicity
_atom_site_calc_flag
_atom_site_refinement_flags
O1 O 0.70025(17) -0.06511(16) 0.82621(9) 0.0313(5) Uani 1 1 d .
O2 O 0.42451(15) 0.04265(16) 0.73809(9) 0.0290(4) Uani 1 1 d .
O3 O 0.4587(2) 0.27664(19) 0.88894(9) 0.0483(6) Uani 1 1 d .
N1 N 0.6220(2) -0.13576(19) 0.72865(11) 0.0279(5) Uani 1 1 d .
N2 N 0.61815(19) 0.14415(17) 0.74981(10) 0.0216(5) Uani 1 1 d .
H2 H 0.7111 0.1450 0.7403 0.026 Uiso 1 1 d R
N3 N 0.5617(2) 0.1156(2) 0.88262(10) 0.0303(6) Uani 1 1 d .
H3 H 0.6062 0.0637 0.8528 0.036 Uiso 1 1 d R
C1 C 0.5128(3) -0.3086(3) 0.81770(18) 0.0601(10) Uani 1 1 d .
H1A H 0.4988 -0.3229 0.7692 0.090 Uiso 1 1 calc R
H1B H 0.4385 -0.2621 0.8324 0.090 Uiso 1 1 calc R
H1C H 0.5116 -0.3763 0.8427 0.090 Uiso 1 1 calc R
C2 C 0.6704(4) -0.2323(3) 0.90711(16) 0.0581(10) Uani 1 1 d .
H2A H 0.7595 -0.1968 0.9171 0.087 Uiso 1 1 calc R
H2B H 0.6684 -0.3004 0.9317 0.087 Uiso 1 1 calc R
H2C H 0.5953 -0.1862 0.9213 0.087 Uiso 1 1 calc R
C3 C 0.7688(4) -0.3276(3) 0.81085(19) 0.0674(11) Uani 1 1 d .
H3A H 0.8583 -0.2923 0.8203 0.101 Uiso 1 1 calc R
H3B H 0.7570 -0.3434 0.7624 0.101 Uiso 1 1 calc R
H3C H 0.7660 -0.3945 0.8366 0.101 Uiso 1 1 calc R
C4 C 0.6519(3) -0.2536(3) 0.83153(15) 0.0377(7) Uani 1 1 d .
C5 C 0.6596(2) -0.1457(2) 0.79502(14) 0.0275(6) Uani 1 1 d .
C6 C 0.5903(3) -0.2190(3) 0.67659(14) 0.0407(8) Uani 1 1 d .
H6A H 0.4914 -0.2399 0.6756 0.049 Uiso 1 1 calc R
H6B H 0.6484 -0.2835 0.6848 0.049 Uiso 1 1 calc R
C7 C 0.6251(3) -0.1633(3) 0.61141(15) 0.0407(8) Uani 1 1 d .
H7A H 0.7256 -0.1666 0.6044 0.049 Uiso 1 1 calc R
H7B H 0.5735 -0.1950 0.5718 0.049 Uiso 1 1 calc R
C8 C 0.5786(3) -0.0490(2) 0.62394(13) 0.0304(7) Uani 1 1 d .
H8A H 0.4752 -0.0498 0.6241 0.036 Uiso 1 1 calc R
C9 C 0.6337(2) -0.0298(2) 0.69698(12) 0.0239(6) Uani 1 1 d .
H9A H 0.7332 -0.0077 0.6976 0.029 Uiso 1 1 calc R
C10 C 0.6184(2) 0.0399(3) 0.57703(13) 0.0312(7) Uani 1 1 d .
C11 C 0.7344(3) 0.0347(3) 0.53921(14) 0.0411(8) Uani 1 1 d .
H11A H 0.7888 -0.0287 0.5402 0.049 Uiso 1 1 calc R
C12 C 0.7725(3) 0.1206(3) 0.49991(15) 0.0524(10) Uani 1 1 d .
H12A H 0.8515 0.1155 0.4736 0.063 Uiso 1 1 calc R
C13 C 0.6954(3) 0.2131(3) 0.49917(15) 0.0524(10) Uani 1 1 d .
H13A H 0.7220 0.2723 0.4727 0.063 Uiso 1 1 calc R
C14 C 0.5805(3) 0.2204(3) 0.53639(14) 0.0468(9) Uani 1 1 d .
H14A H 0.5277 0.2846 0.5360 0.056 Uiso 1 1 calc R
C15 C 0.5417(3) 0.1336(3) 0.57458(13) 0.0373(8) Uani 1 1 d .
H15A H 0.4609 0.1385 0.5996 0.045 Uiso 1 1 calc R
C16 C 0.5493(2) 0.0555(2) 0.73101(12) 0.0229(6) Uani 1 1 d .
C17 C 0.5534(2) 0.2338(2) 0.78353(12) 0.0248(6) Uani 1 1 d .
H17A H 0.4645 0.2509 0.7577 0.030 Uiso 1 1 calc R
C18 C 0.6469(3) 0.3325(2) 0.78167(13) 0.0314(7) Uani 1 1 d .
H18A H 0.6132 0.3861 0.8137 0.038 Uiso 1 1 calc R
H18B H 0.7415 0.3114 0.7981 0.038 Uiso 1 1 calc R
C19 C 0.6561(3) 0.3855(2) 0.71362(14) 0.0299(7) Uani 1 1 d .
C20 C 0.7750(3) 0.3802(3) 0.67779(15) 0.0437(8) Uani 1 1 d .
H20A H 0.8515 0.3392 0.6953 0.052 Uiso 1 1 calc R
C21 C 0.7845(3) 0.4333(3) 0.61716(17) 0.0526(9) Uani 1 1 d .
H21A H 0.8669 0.4280 0.5934 0.063 Uiso 1 1 calc R
C22 C 0.6754(3) 0.4940(3) 0.59073(16) 0.0491(9) Uani 1 1 d .
H22A H 0.6829 0.5320 0.5495 0.059 Uiso 1 1 calc R
C23 C 0.5557(3) 0.4987(3) 0.62494(16) 0.0453(8) Uani 1 1 d .
H23A H 0.4790 0.5391 0.6069 0.054 Uiso 1 1 calc R
C24 C 0.5461(3) 0.4447(3) 0.68586(15) 0.0381(8) Uani 1 1 d .
H24A H 0.4626 0.4484 0.7089 0.046 Uiso 1 1 calc R
C25 C 0.5198(2) 0.2091(2) 0.85713(13) 0.0282(6) Uani 1 1 d .
C26 C 0.5267(3) 0.0814(3) 0.94962(14) 0.0475(9) Uani 1 1 d .
H26A H 0.6039 0.0975 0.9821 0.071 Uiso 1 1 calc R
H26B H 0.5088 0.0042 0.9493 0.071 Uiso 1 1 calc R
H26C H 0.4436 0.1196 0.9627 0.071 Uiso 1 1 calc R
O1' O 1.20865(17) 0.29244(15) 0.77499(9) 0.0287(4) Uani 1 1 d .
O2' O 0.92293(16) 0.14459(16) 0.73974(8) 0.0312(5) Uani 1 1 d .
O3' O 1.1200(2) 0.1715(2) 0.53424(10) 0.0512(6) Uani 1 1 d .
N1' N 1.0916(2) 0.22193(19) 0.85794(10) 0.0253(5) Uani 1 1 d .
N2' N 1.12782(19) 0.07897(19) 0.70798(9) 0.0239(5) Uani 1 1 d .
H2' H 1.2207 0.0748 0.7187 0.029 Uiso 1 1 d R
N3' N 1.1668(2) 0.2584(2) 0.63277(11) 0.0363(6) Uani 1 1 d .
H3' H 1.1647 0.2549 0.6806 0.044 Uiso 1 1 d R
C1' C 1.0102(3) 0.4695(3) 0.84600(15) 0.0398(7) Uani 1 1 d .
H1D H 1.0088 0.5411 0.8662 0.060 Uiso 1 1 calc R
H1E H 0.9385 0.4251 0.8651 0.060 Uiso 1 1 calc R
H1F H 0.9924 0.4752 0.7970 0.060 Uiso 1 1 calc R
C2' C 1.2602(3) 0.4853(3) 0.82639(16) 0.0413(8) Uani 1 1 d .
H2D H 1.3522 0.4538 0.8353 0.062 Uiso 1 1 calc R
H2E H 1.2597 0.5586 0.8441 0.062 Uiso 1 1 calc R
H2F H 1.2380 0.4866 0.7775 0.062 Uiso 1 1 calc R
C3' C 1.1911(3) 0.4188(3) 0.93697(14) 0.0459(8) Uani 1 1 d .
H3D H 1.2827 0.3862 0.9451 0.069 Uiso 1 1 calc R
H3E H 1.1224 0.3778 0.9608 0.069 Uiso 1 1 calc R
H3F H 1.1932 0.4927 0.9536 0.069 Uiso 1 1 calc R
C4' C 1.1521(3) 0.4183(2) 0.86114(14) 0.0316(7) Uani 1 1 d .
C5' C 1.1537(2) 0.3058(2) 0.82908(13) 0.0242(6) Uani 1 1 d .
C6' C 1.0069(3) 0.2186(3) 0.91714(14) 0.0395(8) Uani 1 1 d .
H6D H 0.9442 0.2813 0.9180 0.047 Uiso 1 1 calc R
H6E H 1.0656 0.2168 0.9596 0.047 Uiso 1 1 calc R
C7' C 0.9258(3) 0.1157(3) 0.90721(16) 0.0444(8) Uani 1 1 d .
H7D H 0.8385 0.1287 0.8800 0.053 Uiso 1 1 calc R
H7E H 0.9029 0.0851 0.9514 0.053 Uiso 1 1 calc R
C8' C 1.0192(2) 0.0399(2) 0.87026(13) 0.0303(7) Uani 1 1 d .
H8D H 0.9593 -0.0056 0.8392 0.036 Uiso 1 1 calc R
C9' C 1.1038(2) 0.1161(2) 0.82649(12) 0.0230(6) Uani 1 1 d .
H9D H 1.2030 0.0932 0.8278 0.028 Uiso 1 1 calc R
C10' C 1.1093(3) -0.0336(2) 0.91472(13) 0.0312(7) Uani 1 1 d .
C11' C 1.1708(3) -0.0013(3) 0.97625(18) 0.0576(10) Uani 1 1 d .
H11D H 1.1542 0.0691 0.9921 0.069 Uiso 1 1 calc R
C12' C 1.2558(3) -0.0691(3) 1.01509(19) 0.0612(11) Uani 1 1 d .
H12D H 1.2976 -0.0447 1.0568 0.073 Uiso 1 1 calc R
C13' C 1.2792(4) -0.1697(4) 0.99384(19) 0.0672(12) Uani 1 1 d .
H13D H 1.3390 -0.2158 1.0200 0.081 Uiso 1 1 calc R
C14' C 1.2176(5) -0.2044(4) 0.9356(2) 0.1015(18) Uani 1 1 d .
H14D H 1.2320 -0.2759 0.9212 0.122 Uiso 1 1 calc R
C15' C 1.1323(5) -0.1361(3) 0.89575(17) 0.0764(13) Uani 1 1 d .
H15D H 1.0897 -0.1621 0.8546 0.092 Uiso 1 1 calc R
C16' C 1.0433(2) 0.1166(2) 0.75379(12) 0.0223(6) Uani 1 1 d .
C17' C 1.0898(2) 0.0724(2) 0.63604(12) 0.0277(7) Uani 1 1 d .
H17D H 0.9871 0.0629 0.6309 0.033 Uiso 1 1 calc R
C18' C 1.1573(3) -0.0257(3) 0.60455(13) 0.0331(7) Uani 1 1 d .
H18D H 1.1333 -0.0256 0.5553 0.040 Uiso 1 1 calc R
H18E H 1.2591 -0.0182 0.6107 0.040 Uiso 1 1 calc R
C19' C 1.1163(3) -0.1326(3) 0.63313(13) 0.0295(7) Uani 1 1 d .
C20' C 1.1792(3) -0.1716(3) 0.69263(15) 0.0429(8) Uani 1 1 d .
H20D H 1.2482 -0.1302 0.7165 0.052 Uiso 1 1 calc R
C21' C 1.1425(3) -0.2702(3) 0.71754(16) 0.0508(9) Uani 1 1 d .
H21D H 1.1869 -0.2961 0.7582 0.061 Uiso 1 1 calc R
C22' C 1.0414(3) -0.3321(3) 0.68392(15) 0.0462(8) Uani 1 1 d .
H22D H 1.0156 -0.3996 0.7015 0.055 Uiso 1 1 calc R
C23' C 0.9790(3) -0.2934(3) 0.62423(15) 0.0397(8) Uani 1 1 d .
H23D H 0.9098 -0.3346 0.6003 0.048 Uiso 1 1 calc R
C24' C 1.0171(3) -0.1952(3) 0.59960(13) 0.0330(7) Uani 1 1 d .
H24D H 0.9740 -0.1699 0.5584 0.040 Uiso 1 1 calc R
C25' C 1.1273(3) 0.1730(3) 0.59624(14) 0.0331(7) Uani 1 1 d .
C26' C 1.1998(3) 0.3592(3) 0.59973(16) 0.0513(9) Uani 1 1 d .
H26D H 1.2823 0.3496 0.5737 0.077 Uiso 1 1 calc R
H26E H 1.2175 0.4147 0.6341 0.077 Uiso 1 1 calc R
H26F H 1.1216 0.3808 0.5692 0.077 Uiso 1 1 calc R

loop_
_atom_site_aniso_label
_atom_site_aniso_U_11
_atom_site_aniso_U_22
_atom_site_aniso_U_33
_atom_site_aniso_U_23
_atom_site_aniso_U_13
_atom_site_aniso_U_12
O1 0.0325(10) 0.0262(13) 0.0348(11) 0.0018(9) -0.0018(8) 0.0016(9)
O2 0.0181(9) 0.0312(12) 0.0376(11) -0.0021(9) 0.0013(7) -0.0031(8)
O3 0.0566(12) 0.0531(16) 0.0352(12) -0.0043(11) 0.0042(10) 0.0279(12)
N1 0.0258(11) 0.0214(14) 0.0364(14) -0.0009(11) 0.0006(10) -0.0020(10)
N2 0.0175(10) 0.0209(14) 0.0267(12) -0.0016(10) 0.0036(8) -0.0007(9)
N3 0.0344(12) 0.0302(15) 0.0268(12) 0.0011(11) 0.0052(10) 0.0030(11)
C1 0.054(2) 0.048(3) 0.078(3) 0.013(2) 0.0064(18) -0.0198(18)
C2 0.075(2) 0.049(3) 0.050(2) 0.0237(19) -0.0016(17) -0.007(2)
C3 0.065(2) 0.048(3) 0.091(3) 0.025(2) 0.018(2) 0.025(2)
C4 0.0343(15) 0.0295(19) 0.049(2) 0.0072(15) 0.0031(13) 0.0010(14)
C5 0.0189(13) 0.0256(18) 0.0380(17) 0.0008(14) 0.0032(11) 0.0013(12)
C6 0.0411(17) 0.0275(19) 0.053(2) -0.0139(16) -0.0024(14) -0.0026(14)
C7 0.0425(17) 0.039(2) 0.0401(18) -0.0124(16) 0.0000(13) -0.0004(15)
C8 0.0242(13) 0.0364(19) 0.0305(15) -0.0065(14) 0.0010(11) 0.0024(12)
C9 0.0187(12) 0.0246(16) 0.0286(14) -0.0003(13) 0.0035(10) -0.0030(11)
C10 0.0250(13) 0.044(2) 0.0237(15) -0.0076(14) -0.0045(11) -0.0013(13)
C11 0.0378(16) 0.052(2) 0.0339(17) -0.0061(16) 0.0063(13) 0.0028(16)
C12 0.0443(18) 0.077(3) 0.0371(18) 0.001(2) 0.0142(15) -0.008(2)
C13 0.061(2) 0.061(3) 0.0351(18) 0.0128(19) 0.0042(16) -0.009(2)
C14 0.0539(19) 0.052(2) 0.0346(17) 0.0086(17) 0.0006(14) 0.0068(17)
C15 0.0347(15) 0.048(2) 0.0296(16) 0.0039(15) 0.0041(12) 0.0023(15)
C16 0.0202(13) 0.0259(17) 0.0223(14) 0.0014(12) -0.0017(10) 0.0017(11)
C17 0.0234(13) 0.0225(17) 0.0281(14) -0.0016(12) -0.0015(11) 0.0062(11)
C18 0.0340(15) 0.0224(17) 0.0370(16) -0.0028(13) -0.0061(12) -0.0019(12)
C19 0.0311(15) 0.0209(17) 0.0375(16) -0.0049(13) 0.0001(12) -0.0042(12)
C20 0.0353(16) 0.045(2) 0.050(2) 0.0044(17) -0.0005(14) 0.0016(15)
C21 0.0472(18) 0.056(3) 0.055(2) 0.0082(19) 0.0104(16) -0.0073(18)
C22 0.060(2) 0.042(2) 0.0446(19) 0.0114(17) 0.0008(16) -0.0123(18)
C23 0.0505(18) 0.033(2) 0.051(2) 0.0046(16) -0.0114(16) 0.0032(16)
C24 0.0388(16) 0.033(2) 0.0423(18) 0.0004(15) -0.0007(14) 0.0004(14)
C25 0.0213(13) 0.0321(18) 0.0307(15) -0.0067(14) -0.0010(11) 0.0035(12)
C26 0.066(2) 0.043(2) 0.0344(17) 0.0057(16) 0.0147(15) -0.0045(18)
O1' 0.0334(9) 0.0267(12) 0.0265(10) -0.0034(9) 0.0060(8) -0.0055(9)
O2' 0.0207(9) 0.0375(13) 0.0350(10) 0.0028(9) -0.0020(7) 0.0028(9)
O3' 0.0665(14) 0.0602(18) 0.0258(11) 0.0070(11) -0.0069(10) -0.0086(13)
N1' 0.0253(11) 0.0271(14) 0.0240(12) -0.0008(10) 0.0066(9) 0.0000(10)
N2' 0.0173(10) 0.0292(14) 0.0249(12) 0.0006(10) -0.0009(9) 0.0015(10)
N3' 0.0443(14) 0.0367(17) 0.0277(13) 0.0055(12) -0.0015(11) -0.0111(12)
C1' 0.0346(15) 0.0314(19) 0.0532(19) 0.0005(16) 0.0008(13) 0.0087(14)
C2' 0.0376(16) 0.0235(18) 0.063(2) -0.0050(16) 0.0071(14) -0.0026(14)
C3' 0.0464(17) 0.048(2) 0.0429(19) -0.0157(17) -0.0035(14) 0.0116(17)
C4' 0.0306(14) 0.0292(18) 0.0348(16) -0.0050(14) -0.0004(12) 0.0087(13)
C5' 0.0216(13) 0.0260(17) 0.0245(15) 0.0001(12) -0.0020(11) 0.0030(12)
C6' 0.0420(16) 0.044(2) 0.0343(16) 0.0060(15) 0.0179(13) 0.0131(15)
C7' 0.0306(15) 0.054(2) 0.0507(19) 0.0198(18) 0.0172(13) 0.0073(15)
C8' 0.0255(13) 0.0315(18) 0.0333(16) 0.0085(14) -0.0031(11) -0.0092(13)
C9' 0.0189(12) 0.0240(16) 0.0261(14) 0.0021(12) -0.0003(10) -0.0002(11)
C10' 0.0293(14) 0.0311(19) 0.0340(16) 0.0121(14) 0.0078(12) -0.0036(13)
C11' 0.067(2) 0.036(2) 0.065(2) 0.0083(19) -0.0305(18) -0.0041(18)
C12' 0.047(2) 0.069(3) 0.065(2) 0.025(2) -0.0173(17) -0.008(2)
C13' 0.062(2) 0.086(4) 0.055(3) 0.033(2) 0.0190(19) 0.033(2)
C14' 0.176(5) 0.069(4) 0.059(3) 0.003(2) 0.008(3) 0.072(3)
C15' 0.136(4) 0.055(3) 0.037(2) -0.010(2) -0.008(2) 0.037(3)
C16' 0.0182(13) 0.0196(15) 0.0289(14) 0.0020(12) -0.0012(11) -0.0024(11)
C17' 0.0219(13) 0.0383(19) 0.0226(14) -0.0031(13) -0.0032(10) -0.0022(12)
C18' 0.0272(14) 0.044(2) 0.0278(15) -0.0086(15) 0.0030(11) -0.0001(14)
C19' 0.0269(14) 0.0368(19) 0.0249(15) -0.0084(14) 0.0028(11) 0.0024(13)
C20' 0.0468(18) 0.038(2) 0.0423(19) -0.0075(16) -0.0127(15) 0.0032(15)
C21' 0.070(2) 0.044(2) 0.0367(18) -0.0006(17) -0.0104(16) 0.0049(19)
C22' 0.061(2) 0.036(2) 0.0420(19) -0.0018(17) 0.0087(16) -0.0007(17)
C23' 0.0370(16) 0.041(2) 0.0418(18) -0.0084(16) 0.0059(14) -0.0013(14)
C24' 0.0313(14) 0.040(2) 0.0272(15) -0.0048(14) -0.0009(12) 0.0013(14)
C25' 0.0290(15) 0.042(2) 0.0274(16) 0.0030(14) -0.0030(12) -0.0031(14)
C26' 0.062(2) 0.046(2) 0.0449(19) 0.0108(17) -0.0031(15) -0.0168(18)

loop_
_atom_type_symbol
_atom_type_description
_atom_type_scat_dispersion_real
_atom_type_scat_dispersion_imag
_atom_type_scat_source
C C 0.0033 0.0016 'International Tables Vol C Tables 4.2.6.8 and 6.1.1.4'
H H 0.0000 0.0000 'International Tables Vol C Tables 4.2.6.8 and 6.1.1.4'
N N 0.0061 0.0033 'International Tables Vol C Tables 4.2.6.8 and 6.1.1.4'
O O 0.0106 0.0060 'International Tables Vol C Tables 4.2.6.8 and 6.1.1.4'

loop_
_geom_angle_atom_site_label_1
_geom_angle_atom_site_label_2
_geom_angle_atom_site_label_3
_geom_angle
C5 N1 C9 118.3(2)
C5 N1 C6 130.3(2)
C9 N1 C6 110.6(2)
C16 N2 C17 122.92(19)
C16 N2 H2 115.2
C17 N2 H2 121.8
C25 N3 C26 121.7(2)
C25 N3 H3 118.9
C26 N3 H3 118.9
C4 C1 H1A 109.5
C4 C1 H1B 109.5
H1A C1 H1B 109.5
C4 C1 H1C 109.5
H1A C1 H1C 109.5
H1B C1 H1C 109.5
C4 C2 H2A 109.5
C4 C2 H2B 109.5
H2A C2 H2B 109.5
C4 C2 H2C 109.5
H2A C2 H2C 109.5
H2B C2 H2C 109.5
C4 C3 H3A 109.5
C4 C3 H3B 109.5
H3A C3 H3B 109.5
C4 C3 H3C 109.5
H3A C3 H3C 109.5
H3B C3 H3C 109.5
C2 C4 C1 108.2(3)
C2 C4 C5 107.8(3)
C1 C4 C5 112.1(2)
C2 C4 C3 108.5(3)
C1 C4 C3 109.7(3)
C5 C4 C3 110.4(2)
O1 C5 N1 118.3(3)
O1 C5 C4 120.2(2)
N1 C5 C4 121.5(3)
N1 C6 C7 102.8(2)
N1 C6 H6A 111.2
C7 C6 H6A 111.2
N1 C6 H6B 111.2
C7 C6 H6B 111.2
H6A C6 H6B 109.1
C8 C7 C6 102.1(2)
C8 C7 H7A 111.3
C6 C7 H7A 111.3
C8 C7 H7B 111.3
C6 C7 H7B 111.3
H7A C7 H7B 109.2
C10 C8 C7 120.1(2)
C10 C8 C9 112.2(2)
C7 C8 C9 102.1(2)
C10 C8 H8A 107.2
C7 C8 H8A 107.2
C9 C8 H8A 107.2
N1 C9 C16 112.7(2)
N1 C9 C8 103.3(2)
C16 C9 C8 111.1(2)
N1 C9 H9A 109.9
C16 C9 H9A 109.9
C8 C9 H9A 109.9
C11 C10 C15 117.9(3)
C11 C10 C8 122.6(3)
C15 C10 C8 119.3(2)
C10 C11 C12 121.0(3)
C10 C11 H11A 119.5
C12 C11 H11A 119.5
C13 C12 C11 119.7(3)
C13 C12 H12A 120.1
C11 C12 H12A 120.1
C14 C13 C12 120.4(3)
C14 C13 H13A 119.8
C12 C13 H13A 119.8
C13 C14 C15 119.6(3)
C13 C14 H14A 120.2
C15 C14 H14A 120.2
C14 C15 C10 121.4(3)
C14 C15 H15A 119.3
C10 C15 H15A 119.3
O2 C16 N2 123.6(2)
O2 C16 C9 120.7(2)
N2 C16 C9 115.7(2)
N2 C17 C18 109.76(19)
N2 C17 C25 113.4(2)
C18 C17 C25 109.8(2)
N2 C17 H17A 107.9
C18 C17 H17A 107.9
C25 C17 H17A 107.9
C19 C18 C17 116.0(2)
C19 C18 H18A 108.3
C17 C18 H18A 108.3
C19 C18 H18B 108.3
C17 C18 H18B 108.3
H18A C18 H18B 107.4
C24 C19 C20 117.6(3)
C24 C19 C18 120.6(2)
C20 C19 C18 121.8(3)
C21 C20 C19 121.2(3)
C21 C20 H20A 119.4
C19 C20 H20A 119.4
C20 C21 C22 120.6(3)
C20 C21 H21A 119.7
C22 C21 H21A 119.7
C23 C22 C21 118.9(3)
C23 C22 H22A 120.5
C21 C22 H22A 120.5
C22 C23 C24 120.3(3)
C22 C23 H23A 119.9
C24 C23 H23A 119.9
C19 C24 C23 121.3(3)
C19 C24 H24A 119.4
C23 C24 H24A 119.4
O3 C25 N3 123.8(3)
O3 C25 C17 118.8(3)
N3 C25 C17 117.4(2)
N3 C26 H26A 109.5
N3 C26 H26B 109.5
H26A C26 H26B 109.5
N3 C26 H26C 109.5
H26A C26 H26C 109.5
H26B C26 H26C 109.5
C5' N1' C6' 129.9(2)
C5' N1' C9' 118.11(19)
C6' N1' C9' 112.0(2)
C16' N2' C17' 123.5(2)
C16' N2' H2' 119.4
C17' N2' H2' 114.8
C25' N3' C26' 120.6(2)
C25' N3' H3' 119.0
C26' N3' H3' 120.1
C4' C1' H1D 109.5
C4' C1' H1E 109.5
H1D C1' H1E 109.5
C4' C1' H1F 109.5
H1D C1' H1F 109.5
H1E C1' H1F 109.5
C4' C2' H2D 109.5
C4' C2' H2E 109.5
H2D C2' H2E 109.5
C4' C2' H2F 109.5
H2D C2' H2F 109.5
H2E C2' H2F 109.5
C4' C3' H3D 109.5
C4' C3' H3E 109.5
H3D C3' H3E 109.5
C4' C3' H3F 109.5
H3D C3' H3F 109.5
H3E C3' H3F 109.5
C3' C4' C1' 111.3(2)
C3' C4' C2' 107.5(2)
C1' C4' C2' 108.1(2)
C3' C4' C5' 113.6(2)
C1' C4' C5' 109.2(2)
C2' C4' C5' 106.9(2)
O1' C5' N1' 119.0(2)
O1' C5' C4' 119.7(2)
N1' C5' C4' 121.2(2)
N1' C6' C7' 103.2(2)
N1' C6' H6D 111.1
C7' C6' H6D 111.1
N1' C6' H6E 111.1
C7' C6' H6E 111.1
H6D C6' H6E 109.1
C6' C7' C8' 105.9(2)
C6' C7' H7D 110.6
C8' C7' H7D 110.6
C6' C7' H7E 110.6
C8' C7' H7E 110.6
H7D C7' H7E 108.7
C10' C8' C7' 115.8(2)
C10' C8' C9' 113.12(19)
C7' C8' C9' 103.4(2)
C10' C8' H8D 108.1
C7' C8' H8D 108.1
C9' C8' H8D 108.1
N1' C9' C16' 111.2(2)
N1' C9' C8' 105.0(2)
C16' C9' C8' 110.1(2)
N1' C9' H9D 110.2
C16' C9' H9D 110.2
C8' C9' H9D 110.2
C15' C10' C11' 116.7(3)
C15' C10' C8' 120.6(3)
C11' C10' C8' 122.8(3)
C12' C11' C10' 121.6(4)
C12' C11' H11D 119.2
C10' C11' H11D 119.2
C13' C12' C11' 120.1(4)
C13' C12' H12D 119.9
C11' C12' H12D 119.9
C14' C13' C12' 119.7(4)
C14' C13' H13D 120.2
C12' C13' H13D 120.2
C13' C14' C15' 120.6(4)
C13' C14' H14D 119.7
C15' C14' H14D 119.7
C10' C15' C14' 121.3(4)
C10' C15' H15D 119.4
C14' C15' H15D 119.4
O2' C16' N2' 123.4(2)
O2' C16' C9' 121.6(2)
N2' C16' C9' 114.9(2)
N2' C17' C18' 110.6(2)
N2' C17' C25' 113.7(2)
C18' C17' C25' 109.0(2)
N2' C17' H17D 107.8
C18' C17' H17D 107.8
C25' C17' H17D 107.8
C19' C18' C17' 115.2(2)
C19' C18' H18D 108.5
C17' C18' H18D 108.5
C19' C18' H18E 108.5
C17' C18' H18E 108.5
H18D C18' H18E 107.5
C24' C19' C20' 118.2(3)
C24' C19' C18' 120.6(3)
C20' C19' C18' 121.2(3)
C21' C20' C19' 120.5(3)
C21' C20' H20D 119.7
C19' C20' H20D 119.7
C20' C21' C22' 120.9(3)
C20' C21' H21D 119.6
C22' C21' H21D 119.6
C23' C22' C21' 118.6(3)
C23' C22' H22D 120.7
C21' C22' H22D 120.7
C24' C23' C22' 120.0(3)
C24' C23' H23D 120.0
C22' C23' H23D 120.0
C23' C24' C19' 121.8(3)
C23' C24' H24D 119.1
C19' C24' H24D 119.1
O3' C25' N3' 123.7(3)
O3' C25' C17' 119.9(3)
N3' C25' C17' 116.4(2)
N3' C26' H26D 109.5
N3' C26' H26E 109.5
H26D C26' H26E 109.5
N3' C26' H26F 109.5
H26D C26' H26F 109.5
H26E C26' H26F 109.5

loop_
_geom_bond_atom_site_label_1
_geom_bond_atom_site_label_2
_geom_bond_distance
O1 C5 1.234(3)
O2 C16 1.233(3)
O3 C25 1.223(3)
N1 C5 1.351(3)
N1 C9 1.471(3)
N1 C6 1.485(3)
N2 C16 1.335(3)
N2 C17 1.461(3)
N2 H2 0.9277
N3 C25 1.327(4)
N3 C26 1.451(3)
N3 H3 0.9908
C1 C4 1.522(4)
C1 H1A 0.9800
C1 H1B 0.9800
C1 H1C 0.9800
C2 C4 1.522(4)
C2 H2A 0.9800
C2 H2B 0.9800
C2 H2C 0.9800
C3 C4 1.534(4)
C3 H3A 0.9800
C3 H3B 0.9800
C3 H3C 0.9800
C4 C5 1.533(4)
C6 C7 1.520(4)
C6 H6A 0.9900
C6 H6B 0.9900
C7 C8 1.520(4)
C7 H7A 0.9900
C7 H7B 0.9900
C8 C10 1.511(4)
C8 C9 1.534(3)
C8 H8A 1.0000
C9 C16 1.521(4)
C9 H9A 1.0000
C10 C11 1.383(4)
C10 C15 1.385(4)
C11 C12 1.387(5)
C11 H11A 0.9500
C12 C13 1.375(5)
C12 H12A 0.9500
C13 C14 1.369(4)
C13 H13A 0.9500
C14 C15 1.385(4)
C14 H14A 0.9500
C15 H15A 0.9500
C17 C18 1.531(4)
C17 C25 1.541(3)
C17 H17A 1.0000
C18 C19 1.509(4)
C18 H18A 0.9900
C18 H18B 0.9900
C19 C24 1.384(4)
C19 C20 1.385(4)
C20 C21 1.379(4)
C20 H20A 0.9500
C21 C22 1.380(5)
C21 H21A 0.9500
C22 C23 1.374(4)
C22 H22A 0.9500
C23 C24 1.390(4)
C23 H23A 0.9500
C24 H24A 0.9500
C26 H26A 0.9800
C26 H26B 0.9800
C26 H26C 0.9800
O1' C5' 1.232(3)
O2' C16' 1.233(3)
O3' C25' 1.227(3)
N1' C5' 1.350(3)
N1' C6' 1.467(3)
N1' C9' 1.469(3)
N2' C16' 1.339(3)
N2' C17' 1.455(3)
N2' H2' 0.9130
N3' C25' 1.333(4)
N3' C26' 1.462(4)
N3' H3' 0.9490
C1' C4' 1.529(4)
C1' H1D 0.9800
C1' H1E 0.9800
C1' H1F 0.9800
C2' C4' 1.531(4)
C2' H2D 0.9800
C2' H2E 0.9800
C2' H2F 0.9800
C3' C4' 1.529(4)
C3' H3D 0.9800
C3' H3E 0.9800
C3' H3F 0.9800
C4' C5' 1.542(4)
C6' C7' 1.513(4)
C6' H6D 0.9900
C6' H6E 0.9900
C7' C8' 1.523(4)
C7' H7D 0.9900
C7' H7E 0.9900
C8' C10' 1.515(4)
C8' C9' 1.550(3)
C8' H8D 1.0000
C9' C16' 1.525(3)
C9' H9D 1.0000
C10' C15' 1.356(5)
C10' C11' 1.387(4)
C11' C12' 1.385(5)
C11' H11D 0.9500
C12' C13' 1.348(6)
C12' H12D 0.9500
C13' C14' 1.342(6)
C13' H13D 0.9500
C14' C15' 1.400(5)
C14' H14D 0.9500
C15' H15D 0.9500
C17' C18' 1.536(4)
C17' C25' 1.537(4)
C17' H17D 1.0000
C18' C19' 1.511(4)
C18' H18D 0.9900
C18' H18E 0.9900
C19' C24' 1.380(4)
C19' C20' 1.386(4)
C20' C21' 1.380(5)
C20' H20D 0.9500
C21' C22' 1.387(4)
C21' H21D 0.9500
C22' C23' 1.386(4)
C22' H22D 0.9500
C23' C24' 1.378(4)
C23' H23D 0.9500
C24' H24D 0.9500
C26' H26D 0.9800
C26' H26E 0.9800
C26' H26F 0.9800

loop_
_geom_hbond_atom_site_label_D
_geom_hbond_atom_site_label_H
_geom_hbond_atom_site_label_A
_geom_hbond_distance_DH
_geom_hbond_distance_HA
_geom_hbond_distance_DA
_geom_hbond_angle_DHA
_geom_hbond_site_symmetry_A
N3 H3 O1 0.99 1.93 2.880(3) 158.7 .
N3' H3' O1' 0.95 1.95 2.856(3) 158.4 .
N2 H2 O2' 0.93 2.05 2.965(2) 168.6 .
N2' H2' O2 0.91 2.03 2.934(2) 171.5 1_655

loop_
_geom_torsion_atom_site_label_1
_geom_torsion_atom_site_label_2
_geom_torsion_atom_site_label_3
_geom_torsion_atom_site_label_4
_geom_torsion
C9 N1 C5 O1 1.0(3)
C6 N1 C5 O1 169.5(2)
C9 N1 C5 C4 -179.3(2)
C6 N1 C5 C4 -10.8(4)
C2 C4 C5 O1 11.9(3)
C1 C4 C5 O1 130.9(3)
C3 C4 C5 O1 -106.5(3)
C2 C4 C5 N1 -167.8(2)
C1 C4 C5 N1 -48.8(3)
C3 C4 C5 N1 73.8(3)
C5 N1 C6 C7 -153.3(2)
C9 N1 C6 C7 16.0(3)
N1 C6 C7 C8 -36.6(3)
C6 C7 C8 C10 168.5(2)
C6 C7 C8 C9 43.6(2)
C5 N1 C9 C16 -58.3(3)
C6 N1 C9 C16 131.0(2)
C5 N1 C9 C8 -178.3(2)
C6 N1 C9 C8 11.0(2)
C10 C8 C9 N1 -163.6(2)
C7 C8 C9 N1 -33.6(2)
C10 C8 C9 C16 75.4(3)
C7 C8 C9 C16 -154.6(2)
C7 C8 C10 C11 -25.3(4)
C9 C8 C10 C11 94.6(3)
C7 C8 C10 C15 159.0(3)
C9 C8 C10 C15 -81.0(3)
C15 C10 C11 C12 -0.2(4)
C8 C10 C11 C12 -175.9(3)
C10 C11 C12 C13 1.0(5)
C11 C12 C13 C14 -0.7(5)
C12 C13 C14 C15 -0.4(5)
C13 C14 C15 C10 1.2(5)
C11 C10 C15 C14 -0.9(4)
C8 C10 C15 C14 174.9(3)
C17 N2 C16 O2 2.7(4)
C17 N2 C16 C9 -179.6(2)
N1 C9 C16 O2 -54.5(3)
C8 C9 C16 O2 60.9(3)
N1 C9 C16 N2 127.7(2)
C8 C9 C16 N2 -116.9(2)
C16 N2 C17 C18 -165.4(2)
C16 N2 C17 C25 71.5(3)
N2 C17 C18 C19 71.6(3)
C25 C17 C18 C19 -163.2(2)
C17 C18 C19 C24 73.1(3)
C17 C18 C19 C20 -109.2(3)
C24 C19 C20 C21 1.0(5)
C18 C19 C20 C21 -176.8(3)
C19 C20 C21 C22 0.5(5)
C20 C21 C22 C23 -1.6(5)
C21 C22 C23 C24 1.2(5)
C20 C19 C24 C23 -1.3(4)
C18 C19 C24 C23 176.5(3)
C22 C23 C24 C19 0.3(5)
C26 N3 C25 O3 5.8(4)
C26 N3 C25 C17 -175.5(2)
N2 C17 C25 O3 -176.2(2)
C18 C17 C25 O3 60.7(3)
N2 C17 C25 N3 5.0(3)
C18 C17 C25 N3 -118.1(3)
C6' N1' C5' O1' -172.5(2)
C9' N1' C5' O1' 5.6(3)
C6' N1' C5' C4' 5.1(4)
C9' N1' C5' C4' -176.8(2)
C3' C4' C5' O1' -134.8(2)
C1' C4' C5' O1' 100.3(3)
C2' C4' C5' O1' -16.4(3)
C3' C4' C5' N1' 47.6(3)
C1' C4' C5' N1' -77.3(3)
C2' C4' C5' N1' 166.0(2)
C5' N1' C6' C7' 159.0(3)
C9' N1' C6' C7' -19.3(3)
N1' C6' C7' C8' 31.3(3)
C6' C7' C8' C10' 92.8(3)
C6' C7' C8' C9' -31.5(3)
C5' N1' C9' C16' -59.6(3)
C6' N1' C9' C16' 118.8(2)
C5' N1' C9' C8' -178.6(2)
C6' N1' C9' C8' -0.1(3)
C10' C8' C9' N1' -106.6(3)
C7' C8' C9' N1' 19.4(3)
C10' C8' C9' C16' 133.7(2)
C7' C8' C9' C16' -100.3(3)
C7' C8' C10' C15' 141.8(3)
C9' C8' C10' C15' -99.1(4)
C7' C8' C10' C11' -37.5(4)
C9' C8' C10' C11' 81.5(3)
C15' C10' C11' C12' 2.4(5)
C8' C10' C11' C12' -178.2(3)
C10' C11' C12' C13' -0.8(5)
C11' C12' C13' C14' -1.3(6)
C12' C13' C14' C15' 1.8(7)
C11' C10' C15' C14' -2.0(6)
C8' C10' C15' C14' 178.7(4)
C13' C14' C15' C10' -0.1(7)
C17' N2' C16' O2' 3.5(4)
C17' N2' C16' C9' 179.8(2)
N1' C9' C16' O2' -55.9(3)
C8' C9' C16' O2' 60.0(3)
N1' C9' C16' N2' 127.7(2)
C8' C9' C16' N2' -116.4(2)
C16' N2' C17' C18' -146.3(2)
C16' N2' C17' C25' 90.6(3)
N2' C17' C18' C19' 61.1(3)
C25' C17' C18' C19' -173.2(2)
C17' C18' C19' C24' 99.6(3)
C17' C18' C19' C20' -81.9(3)
C24' C19' C20' C21' -0.4(4)
C18' C19' C20' C21' -178.9(3)
C19' C20' C21' C22' -0.4(5)
C20' C21' C22' C23' 0.7(5)
C21' C22' C23' C24' -0.3(4)
C22' C23' C24' C19' -0.5(4)
C20' C19' C24' C23' 0.8(4)
C18' C19' C24' C23' 179.3(2)
C26' N3' C25' O3' 2.3(4)
C26' N3' C25' C17' -177.7(2)
N2' C17' C25' O3' 169.0(2)
C18' C17' C25' O3' 45.1(3)
N2' C17' C25' N3' -11.0(3)
C18' C17' C25' N3' -134.9(2)
